data_4033406
loop_
_publ_author_name
'Ilie, Adriana'
'Harms, Klaus'
'Reetz, Manfred T.'

_publ_section_title
;
 P450-Catalyzed Regio- and Stereoselective Oxidative Hydroxylation of
 6-Iodotetralone: Preparative-Scale Synthesis of a Key Intermediate for
 Pd-Catalyzed Transformations.
;
_journal_issue 14
_journal_name_full 'The Journal of organic chemistry'
_journal_page_first 7504
_journal_page_last 7508
_journal_paper_doi 10.1021/acs.joc.7b02878
_journal_volume 83
_journal_year 2018
_chemical_absolute_configuration ad
_chemical_formula_moiety 'C10 H9 I O2'
_chemical_formula_sum 'C10 H9 I O2'
_chemical_formula_weight 288.07
_chemical_name_common Ilie109
_space_group_crystal_system orthorhombic
_space_group_IT_number 19
_space_group_name_Hall 'P 2ac 2ab'
_space_group_name_H-M_alt 'P 21 21 21'
_symmetry_space_group_name_Hall 'P 2ac 2ab'
_symmetry_space_group_name_H-M 'P 21 21 21'
_atom_sites_solution_hydrogens mixed
_atom_sites_solution_primary direct
_atom_sites_solution_secondary difmap
_audit_creation_method SHELXL-2014/7
_cell_angle_alpha 90
_cell_angle_beta 90
_cell_angle_gamma 90
_cell_formula_units_Z 4
_cell_length_a 4.9774(2)
_cell_length_b 12.0515(5)
_cell_length_c 15.8253(7)
_cell_measurement_reflns_used 9927
_cell_measurement_temperature 100(2)
_cell_measurement_theta_max 27.5090
_cell_measurement_theta_min 2.5741
_cell_volume 949.28(7)
_computing_cell_refinement 'BRUKER SAINT'
_computing_data_collection 'BRUKER APEX2 2014.9-0'
_computing_data_reduction 'SAINT V8.34A (Bruker AXS Inc., 2013)'
_computing_molecular_graphics 'DIAMOND (Crystal Impact)'
_computing_structure_refinement 'SHELXL-2014/7 (Sheldrick, 2014)'
_computing_structure_solution 'XT V2014/1 (Bruker AXS Inc., 2014)'
_diffrn_ambient_temperature 100(2)
_diffrn_detector_area_resol_mean 7.9
_diffrn_measured_fraction_theta_full 0.998
_diffrn_measured_fraction_theta_max 0.997
_diffrn_measurement_device_type 'Bruker D8 QUEST area detector'
_diffrn_measurement_method '\w and \f scans'
_diffrn_radiation_type MoK\a
_diffrn_radiation_wavelength 0.71073
_diffrn_reflns_av_R_equivalents 0.0238
_diffrn_reflns_av_unetI/netI 0.0225
_diffrn_reflns_Laue_measured_fraction_full 0.998
_diffrn_reflns_Laue_measured_fraction_max 0.997
_diffrn_reflns_limit_h_max 6
_diffrn_reflns_limit_h_min -6
_diffrn_reflns_limit_k_max 13
_diffrn_reflns_limit_k_min -15
_diffrn_reflns_limit_l_max 18
_diffrn_reflns_limit_l_min -20
_diffrn_reflns_number 9975
_diffrn_reflns_point_group_measured_fraction_full 0.998
_diffrn_reflns_point_group_measured_fraction_max 0.996
_diffrn_reflns_theta_full 25.242
_diffrn_reflns_theta_max 27.509
_diffrn_reflns_theta_min 2.574
_diffrn_source 'microfocus sealed X-ray tube'
_exptl_absorpt_coefficient_mu 3.335
_exptl_absorpt_correction_T_max 0.78
_exptl_absorpt_correction_T_min 0.59
_exptl_absorpt_correction_type multi-scan
_exptl_absorpt_process_details 'SADABS V2014/5 (Bruker AXS Inc.)'
_exptl_crystal_colour colourless
_exptl_crystal_density_diffrn 2.016
_exptl_crystal_density_method 'not measured'
_exptl_crystal_description plate
_exptl_crystal_F_000 552
_exptl_crystal_size_max 0.37
_exptl_crystal_size_mid 0.15
_exptl_crystal_size_min 0.08
_refine_diff_density_max 0.247
_refine_diff_density_min -0.229
_refine_diff_density_rms 0.059
_refine_ls_abs_structure_details
; 
 Flack x determined using 866 quotients [(I+)-(I-)]/[(I+)+(I-)] 
 (Parsons, Flack and Wagner, Acta Cryst. B69 (2013) 249-259). 
;
_refine_ls_abs_structure_Flack -0.015(11)
_refine_ls_extinction_coef 0.0057(5)
_refine_ls_extinction_expression Fc^*^=kFc[1+0.001xFc^2^\l^3^/sin(2\q)]^-1/4^
_refine_ls_extinction_method 'SHELXL-2014/7 (Sheldrick 2014'
_refine_ls_goodness_of_fit_ref 1.065
_refine_ls_hydrogen_treatment mixed
_refine_ls_matrix_type full
_refine_ls_number_parameters 123
_refine_ls_number_reflns 2182
_refine_ls_number_restraints 0
_refine_ls_restrained_S_all 1.065
_refine_ls_R_factor_all 0.0124
_refine_ls_R_factor_gt 0.0119
_refine_ls_shift/su_max 0.001
_refine_ls_shift/su_mean 0.000
_refine_ls_structure_factor_coef Fsqd
_refine_ls_weighting_details 'w=1/[\s^2^(Fo^2^)+(0.0103P)^2^+0.0444P] where P=(Fo^2^+2Fc^2^)/3'
_refine_ls_weighting_scheme calc
_refine_ls_wR_factor_gt 0.0278
_refine_ls_wR_factor_ref 0.0280
_reflns_Friedel_coverage 0.680
_reflns_Friedel_fraction_full 0.997
_reflns_Friedel_fraction_max 0.995
_reflns_number_gt 2147
_reflns_number_total 2182
_reflns_threshold_expression 'I > 2\s(I)'
_cod_data_source_file jo7b02878_si_003.cif
_cod_data_source_block Ilie109_0m
_cod_depositor_comments 'Adding full bibliography for 4033406--4033408.cif.'
_cod_database_code 4033406
_shelx_shelxl_version_number 2014/7
_shelx_space_group_comment
; 
The symmetry employed for this shelxl refinement is uniquely defined 
by the following loop, which should always be used as a source of 
symmetry information in preference to the above space-group names. 
They are only intended as comments. 
;
_shelx_estimated_absorpt_t_min 0.372
_shelx_estimated_absorpt_t_max 0.776

loop_
_space_group_symop_operation_xyz
'x, y, z'
'-x+1/2, -y, z+1/2'
'-x, y+1/2, -z+1/2'
'x+1/2, -y+1/2, -z'

loop_
_atom_site_label
_atom_site_type_symbol
_atom_site_fract_x
_atom_site_fract_y
_atom_site_fract_z
_atom_site_U_iso_or_equiv
_atom_site_adp_type
_atom_site_occupancy
_atom_site_site_symmetry_order
_atom_site_calc_flag
_atom_site_refinement_flags_posn
_atom_site_refinement_flags_adp
C1 C 0.9387(5) 0.30663(19) 0.32749(14) 0.0127(4) Uani 1 1 d . .
O1 O 1.0197(4) 0.22896(14) 0.37026(10) 0.0188(4) Uani 1 1 d . .
I1 I 0.07059(3) 0.64022(2) 0.47443(2) 0.01263(6) Uani 1 1 d . .
O2 O 0.6044(4) 0.56869(16) 0.17962(11) 0.0174(4) Uani 1 1 d . .
H2 H 0.688(7) 0.612(3) 0.1646(19) 0.023(10) Uiso 1 1 d . .
C2 C 1.0449(5) 0.3273(2) 0.23952(14) 0.0146(5) Uani 1 1 d . .
H2A H 1.0785 0.2550 0.2117 0.018 Uiso 1 1 calc R U
H2B H 1.2190 0.3667 0.2438 0.018 Uiso 1 1 calc R U
C3 C 0.8558(5) 0.3952(2) 0.18449(14) 0.0145(5) Uani 1 1 d . .
H3A H 0.6901 0.3521 0.1734 0.017 Uiso 1 1 calc R U
H3B H 0.9430 0.4112 0.1296 0.017 Uiso 1 1 calc R U
C4 C 0.7839(5) 0.5041(2) 0.22863(14) 0.0130(5) Uani 1 1 d . .
H4 H 0.9524 0.5476 0.2378 0.016 Uiso 1 1 calc R U
C5 C 0.6582(5) 0.47948(19) 0.31389(14) 0.0103(5) Uani 1 1 d . .
C6 C 0.4673(5) 0.55115(18) 0.34718(13) 0.0119(5) Uani 1 1 d . .
H6 H 0.4140 0.6151 0.3164 0.014 Uiso 1 1 calc R U
C7 C 0.3545(4) 0.52894(19) 0.42584(14) 0.0114(4) Uani 1 1 d . .
C8 C 0.4250(4) 0.43535(18) 0.47238(13) 0.0134(4) Uani 1 1 d . .
H8 H 0.3432 0.4205 0.5254 0.016 Uiso 1 1 calc R U
C9 C 0.6168(4) 0.3645(2) 0.43956(13) 0.0136(4) Uani 1 1 d . .
H9 H 0.6701 0.3011 0.4711 0.016 Uiso 1 1 calc R U
C10 C 0.7337(5) 0.38473(17) 0.36057(13) 0.0120(5) Uani 1 1 d . .

loop_
_atom_site_aniso_label
_atom_site_aniso_U_11
_atom_site_aniso_U_22
_atom_site_aniso_U_33
_atom_site_aniso_U_23
_atom_site_aniso_U_13
_atom_site_aniso_U_12
C1 0.0126(10) 0.0120(10) 0.0136(11) -0.0031(9) -0.0038(10) -0.0012(11)
O1 0.0265(10) 0.0139(8) 0.0158(7) 0.0002(7) 0.0002(7) 0.0065(7)
I1 0.01115(8) 0.01269(8) 0.01405(8) -0.00299(6) 0.00049(6) 0.00007(6)
O2 0.0183(10) 0.0175(9) 0.0164(8) 0.0091(7) 0.0003(8) 0.0009(9)
C2 0.0128(11) 0.0171(11) 0.0139(11) -0.0031(9) 0.0031(10) 0.0004(10)
C3 0.0176(12) 0.0164(11) 0.0094(10) 0.0002(9) 0.0025(9) -0.0013(9)
C4 0.0116(12) 0.0133(10) 0.0141(11) 0.0027(9) -0.0003(10) -0.0016(10)
C5 0.0089(11) 0.0124(11) 0.0096(10) -0.0016(9) -0.0032(8) -0.0029(9)
C6 0.0122(11) 0.0105(10) 0.0129(10) 0.0003(9) -0.0049(9) -0.0022(9)
C7 0.0104(11) 0.0109(10) 0.0130(10) -0.0045(9) -0.0024(9) -0.0017(9)
C8 0.0156(10) 0.0142(10) 0.0106(9) 0.0003(9) 0.0011(13) -0.0027(10)
C9 0.0186(11) 0.0119(10) 0.0102(10) 0.0005(9) -0.0015(8) 0.0009(11)
C10 0.0131(11) 0.0108(10) 0.0120(10) -0.0018(8) -0.0029(9) -0.0027(9)

loop_
_atom_type_symbol
_atom_type_description
_atom_type_scat_dispersion_real
_atom_type_scat_dispersion_imag
_atom_type_scat_source
C C 0.0033 0.0016 'International Tables Vol C Tables 4.2.6.8 and 6.1.1.4'
H H 0.0000 0.0000 'International Tables Vol C Tables 4.2.6.8 and 6.1.1.4'
O O 0.0106 0.0060 'International Tables Vol C Tables 4.2.6.8 and 6.1.1.4'
I I -0.4742 1.8119 'International Tables Vol C Tables 4.2.6.8 and 6.1.1.4'

loop_
_geom_angle_atom_site_label_1
_geom_angle_atom_site_label_2
_geom_angle_atom_site_label_3
_geom_angle
O1 C1 C10 121.1(2)
O1 C1 C2 121.4(2)
C10 C1 C2 117.5(2)
C4 O2 H2 102(3)
C1 C2 C3 113.6(2)
C1 C2 H2A 108.9
C3 C2 H2A 108.9
C1 C2 H2B 108.9
C3 C2 H2B 108.9
H2A C2 H2B 107.7
C2 C3 C4 110.16(19)
C2 C3 H3A 109.6
C4 C3 H3A 109.6
C2 C3 H3B 109.6
C4 C3 H3B 109.6
H3A C3 H3B 108.1
O2 C4 C5 109.55(19)
O2 C4 C3 111.7(2)
C5 C4 C3 109.57(19)
O2 C4 H4 108.7
C5 C4 H4 108.7
C3 C4 H4 108.7
C6 C5 C10 119.2(2)
C6 C5 C4 119.9(2)
C10 C5 C4 120.9(2)
C5 C6 C7 119.7(2)
C5 C6 H6 120.1
C7 C6 H6 120.1
C6 C7 C8 121.8(2)
C6 C7 I1 118.53(16)
C8 C7 I1 119.64(17)
C9 C8 C7 118.4(2)
C9 C8 H8 120.8
C7 C8 H8 120.8
C8 C9 C10 121.0(2)
C8 C9 H9 119.5
C10 C9 H9 119.5
C9 C10 C5 119.8(2)
C9 C10 C1 119.4(2)
C5 C10 C1 120.8(2)

loop_
_geom_bond_atom_site_label_1
_geom_bond_atom_site_label_2
_geom_bond_distance
C1 O1 1.223(3)
C1 C10 1.484(3)
C1 C2 1.510(3)
I1 C7 2.094(2)
O2 C4 1.416(3)
O2 H2 0.70(3)
C2 C3 1.521(4)
C2 H2A 0.9900
C2 H2B 0.9900
C3 C4 1.530(3)
C3 H3A 0.9900
C3 H3B 0.9900
C4 C5 1.517(3)
C4 H4 1.0000
C5 C6 1.388(3)
C5 C10 1.411(3)
C6 C7 1.392(3)
C6 H6 0.9500
C7 C8 1.392(3)
C8 C9 1.382(3)
C8 H8 0.9500
C9 C10 1.400(3)
C9 H9 0.9500

loop_
_geom_hbond_atom_site_label_D
_geom_hbond_atom_site_label_H
_geom_hbond_atom_site_label_A
_geom_hbond_distance_DH
_geom_hbond_distance_HA
_geom_hbond_distance_DA
_geom_hbond_angle_DHA
_geom_hbond_site_symmetry_A
O2 H2 O1 0.70(3) 2.10(3) 2.803(3) 172(4) 3_755

loop_
_geom_torsion_atom_site_label_1
_geom_torsion_atom_site_label_2
_geom_torsion_atom_site_label_3
_geom_torsion_atom_site_label_4
_geom_torsion
O1 C1 C2 C3 157.7(2)
C10 C1 C2 C3 -22.9(3)
C1 C2 C3 C4 54.5(3)
C2 C3 C4 O2 -179.1(2)
C2 C3 C4 C5 -57.5(3)
O2 C4 C5 C6 -26.3(3)
C3 C4 C5 C6 -149.1(2)
O2 C4 C5 C10 154.2(2)
C3 C4 C5 C10 31.4(3)
C10 C5 C6 C7 0.2(3)
C4 C5 C6 C7 -179.3(2)
C5 C6 C7 C8 -0.8(3)
C5 C6 C7 I1 179.28(17)
C6 C7 C8 C9 1.4(3)
I1 C7 C8 C9 -178.73(16)
C7 C8 C9 C10 -1.4(3)
C8 C9 C10 C5 0.8(3)
C8 C9 C10 C1 -179.9(2)
C6 C5 C10 C9 -0.3(3)
C4 C5 C10 C9 179.3(2)
C6 C5 C10 C1 -179.5(2)
C4 C5 C10 C1 0.1(3)
O1 C1 C10 C9 -4.7(3)
C2 C1 C10 C9 175.8(2)
O1 C1 C10 C5 174.5(2)
C2 C1 C10 C5 -5.0(3)
